data_1507711
loop_
_publ_author_name
'Zheng, Danqing'
'Li, Shaoyu'
'Wu, Jie'

_publ_section_title
;
 An unexpected silver triflate catalyzed reaction of 2-alkynylbenzaldehyde
 with 2-isocyanoacetate.
;
_journal_issue 11
_journal_name_full 'Organic letters'
_journal_page_first 2655
_journal_page_last 2657
_journal_paper_doi 10.1021/ol300901x
_journal_volume 14
_journal_year 2012
_chemical_formula_sum 'C18 H15 N O2'
_chemical_formula_weight 277.31
_chemical_name_systematic
; 
 ? 
;
_space_group_IT_number 14
_symmetry_cell_setting monoclinic
_symmetry_space_group_name_Hall '-P 2ybc'
_symmetry_space_group_name_H-M 'P 1 21/c 1'
_atom_sites_solution_hydrogens geom
_atom_sites_solution_primary direct
_atom_sites_solution_secondary difmap
_audit_creation_method SHELXL-97
_cell_angle_alpha 90.00
_cell_angle_beta 110.069(5)
_cell_angle_gamma 90.00
_cell_formula_units_Z 4
_cell_length_a 10.639(5)
_cell_length_b 15.985(7)
_cell_length_c 8.927(4)
_cell_measurement_reflns_used 893
_cell_measurement_temperature 293(2)
_cell_measurement_theta_max 25.452
_cell_measurement_theta_min 2.877
_cell_volume 1426.0(11)
_computing_cell_refinement 'Bruker SMART'
_computing_data_collection 'Bruker SMART'
_computing_data_reduction 'Bruker SHELXTL'
_computing_molecular_graphics 'Bruker SHELXTL'
_computing_publication_material 'Bruker SHELXTL'
_computing_structure_refinement 'SHELXL-97 (Sheldrick, 1997)'
_computing_structure_solution 'SHELXS-97 (Sheldrick, 1990)'
_diffrn_ambient_temperature 293(2)
_diffrn_measured_fraction_theta_full 0.997
_diffrn_measured_fraction_theta_max 0.997
_diffrn_measurement_device_type 'CCD area detector'
_diffrn_measurement_method 'phi and omega scans'
_diffrn_radiation_monochromator graphite
_diffrn_radiation_source 'fine-focus sealed tube'
_diffrn_radiation_type MoK\a
_diffrn_radiation_wavelength 0.71073
_diffrn_reflns_av_R_equivalents 0.1042
_diffrn_reflns_av_sigmaI/netI 0.0917
_diffrn_reflns_limit_h_max 12
_diffrn_reflns_limit_h_min -12
_diffrn_reflns_limit_k_max 19
_diffrn_reflns_limit_k_min -15
_diffrn_reflns_limit_l_max 9
_diffrn_reflns_limit_l_min -10
_diffrn_reflns_number 6014
_diffrn_reflns_theta_full 25.50
_diffrn_reflns_theta_max 25.50
_diffrn_reflns_theta_min 2.04
_exptl_absorpt_coefficient_mu 0.084
_exptl_absorpt_correction_T_max 0.9916
_exptl_absorpt_correction_T_min 0.9711
_exptl_absorpt_correction_type multi-scan
_exptl_absorpt_process_details sadabs
_exptl_crystal_colour yellow
_exptl_crystal_density_diffrn 1.292
_exptl_crystal_density_method 'not measured'
_exptl_crystal_description block
_exptl_crystal_F_000 584
_exptl_crystal_size_max 0.35
_exptl_crystal_size_mid 0.15
_exptl_crystal_size_min 0.10
_refine_diff_density_max 0.302
_refine_diff_density_min -0.273
_refine_diff_density_rms 0.066
_refine_ls_extinction_method none
_refine_ls_goodness_of_fit_ref 1.050
_refine_ls_hydrogen_treatment constr
_refine_ls_matrix_type full
_refine_ls_number_parameters 191
_refine_ls_number_reflns 2647
_refine_ls_number_restraints 0
_refine_ls_restrained_S_all 1.050
_refine_ls_R_factor_all 0.1124
_refine_ls_R_factor_gt 0.0637
_refine_ls_shift/su_max 0.000
_refine_ls_shift/su_mean 0.000
_refine_ls_structure_factor_coef Fsqd
_refine_ls_weighting_details 'calc w=1/[\s^2^(Fo^2^)+(0.1185P)^2^+0.0000P] where P=(Fo^2^+2Fc^2^)/3'
_refine_ls_weighting_scheme calc
_refine_ls_wR_factor_gt 0.1818
_refine_ls_wR_factor_ref 0.2118
_reflns_number_gt 1702
_reflns_number_total 2647
_reflns_threshold_expression >2sigma(I)
_cod_data_source_file ol300901x_si_002.cif
_cod_data_source_block a11214a
_cod_depositor_comments
;
The following automatic conversions were performed:

'_symmetry_cell_setting' value 'Monoclinic' changed to 'monoclinic'
according to /home/saulius/struct/CIF-dictionaries/cif_core.dic
dictionary named 'cif_core.dic' version 2.4.1 from 2010-06-29.

Automatic conversion script
Id: cif_fix_values 1715 2011-07-08 13:25:40Z adriana 
;
_cod_original_cell_volume 1426.0(10)
_cod_original_sg_symbol_H-M P2(1)/c
_cod_database_code 1507711

loop_
_symmetry_equiv_pos_as_xyz
'x, y, z'
'-x, y+1/2, -z+1/2'
'-x, -y, -z'
'x, -y-1/2, z-1/2'

loop_
_atom_site_label
_atom_site_type_symbol
_atom_site_fract_x
_atom_site_fract_y
_atom_site_fract_z
_atom_site_U_iso_or_equiv
_atom_site_adp_type
_atom_site_occupancy
_atom_site_symmetry_multiplicity
_atom_site_calc_flag
_atom_site_refinement_flags
N1 N 0.36831(15) 0.00841(10) 0.2803(2) 0.0460(5) Uani 1 1 d .
O1 O 0.48903(16) -0.08177(10) 0.1247(2) 0.0635(5) Uani 1 1 d .
O2 O 0.49108(19) -0.19714(11) 0.2656(3) 0.0823(7) Uani 1 1 d .
C1 C 0.0842(2) 0.10886(12) 0.0549(3) 0.0497(6) Uani 1 1 d .
H1 H 0.1330 0.0639 0.0375 0.060 Uiso 1 1 calc R
C2 C -0.0444(2) 0.12344(14) -0.0503(3) 0.0544(6) Uani 1 1 d .
H2 H -0.0812 0.0883 -0.1374 0.065 Uiso 1 1 calc R
C3 C -0.1176(2) 0.18965(15) -0.0260(3) 0.0611(7) Uani 1 1 d .
H3 H -0.2035 0.1998 -0.0970 0.073 Uiso 1 1 calc R
C4 C -0.0629(2) 0.24082(16) 0.1038(3) 0.0659(7) Uani 1 1 d .
H4 H -0.1120 0.2858 0.1203 0.079 Uiso 1 1 calc R
C5 C 0.0648(2) 0.22598(13) 0.2104(3) 0.0570(6) Uani 1 1 d .
H5 H 0.0999 0.2602 0.2993 0.068 Uiso 1 1 calc R
C6 C 0.1406(2) 0.16036(12) 0.1853(3) 0.0442(5) Uani 1 1 d .
C7 C 0.28105(19) 0.14472(12) 0.3006(3) 0.0477(6) Uani 1 1 d .
H7A H 0.3449 0.1604 0.2498 0.057 Uiso 1 1 calc R
H7B H 0.2968 0.1802 0.3935 0.057 Uiso 1 1 calc R
C8 C 0.30511(17) 0.05489(13) 0.3540(3) 0.0439(6) Uani 1 1 d .
C9 C 0.25987(18) 0.02268(13) 0.4769(3) 0.0454(6) Uani 1 1 d .
C10 C 0.1856(2) 0.07045(15) 0.5508(3) 0.0576(6) Uani 1 1 d .
H10 H 0.1635 0.1255 0.5191 0.069 Uiso 1 1 calc R
C11 C 0.1459(3) 0.03700(19) 0.6674(4) 0.0743(8) Uani 1 1 d .
H11 H 0.0950 0.0688 0.7127 0.089 Uiso 1 1 calc R
C12 C 0.1816(3) -0.04545(19) 0.7197(3) 0.0762(8) Uani 1 1 d .
H12 H 0.1561 -0.0674 0.8014 0.091 Uiso 1 1 calc R
C13 C 0.2535(3) -0.09345(16) 0.6516(3) 0.0654(7) Uani 1 1 d .
H13 H 0.2767 -0.1479 0.6872 0.078 Uiso 1 1 calc R
C14 C 0.29276(19) -0.06106(13) 0.5275(3) 0.0483(6) Uani 1 1 d .
C15 C 0.36224(19) -0.10855(13) 0.4476(3) 0.0500(6) Uani 1 1 d .
H15 H 0.3854 -0.1638 0.4771 0.060 Uiso 1 1 calc R
C16 C 0.39531(18) -0.07335(13) 0.3272(3) 0.0448(6) Uani 1 1 d .
C17 C 0.4631(2) -0.12448(14) 0.2372(3) 0.0519(6) Uani 1 1 d .
C18 C 0.5533(3) -0.12591(17) 0.0300(3) 0.0730(8) Uani 1 1 d .
H18A H 0.6378 -0.1474 0.0982 0.109 Uiso 1 1 calc R
H18B H 0.5675 -0.0883 -0.0465 0.109 Uiso 1 1 calc R
H18C H 0.4974 -0.1714 -0.0247 0.109 Uiso 1 1 calc R

loop_
_atom_site_aniso_label
_atom_site_aniso_U_11
_atom_site_aniso_U_22
_atom_site_aniso_U_33
_atom_site_aniso_U_23
_atom_site_aniso_U_13
_atom_site_aniso_U_12
N1 0.0424(9) 0.0408(10) 0.0502(12) 0.0011(8) 0.0099(8) -0.0012(7)
O1 0.0783(11) 0.0488(9) 0.0711(12) 0.0019(8) 0.0355(10) 0.0125(7)
O2 0.1107(14) 0.0472(11) 0.1034(17) 0.0133(10) 0.0553(13) 0.0234(9)
C1 0.0642(13) 0.0389(11) 0.0464(14) -0.0001(10) 0.0194(11) 0.0007(9)
C2 0.0712(14) 0.0470(12) 0.0383(14) 0.0016(10) 0.0102(11) -0.0083(10)
C3 0.0573(13) 0.0561(14) 0.0603(18) 0.0072(12) 0.0079(12) 0.0024(11)
C4 0.0704(15) 0.0579(14) 0.0624(18) 0.0013(13) 0.0137(13) 0.0204(12)
C5 0.0699(14) 0.0459(13) 0.0486(15) -0.0070(11) 0.0117(11) 0.0078(10)
C6 0.0548(11) 0.0343(10) 0.0434(13) 0.0030(9) 0.0169(10) 0.0008(8)
C7 0.0527(11) 0.0411(11) 0.0481(14) -0.0014(10) 0.0156(10) -0.0026(9)
C8 0.0376(9) 0.0414(11) 0.0465(14) -0.0021(9) 0.0066(9) -0.0028(8)
C9 0.0421(10) 0.0467(12) 0.0413(13) -0.0032(10) 0.0066(9) -0.0071(8)
C10 0.0621(13) 0.0554(13) 0.0554(16) -0.0030(12) 0.0204(12) -0.0022(10)
C11 0.0848(17) 0.0754(18) 0.073(2) -0.0057(15) 0.0402(16) -0.0049(14)
C12 0.102(2) 0.0807(19) 0.0550(18) -0.0011(14) 0.0381(16) -0.0194(16)
C13 0.0823(16) 0.0565(15) 0.0540(16) 0.0054(12) 0.0192(13) -0.0157(12)
C14 0.0485(11) 0.0469(12) 0.0421(15) -0.0010(10) 0.0061(10) -0.0096(9)
C15 0.0482(11) 0.0407(11) 0.0509(15) 0.0047(10) 0.0040(10) -0.0016(8)
C16 0.0409(10) 0.0413(11) 0.0457(14) 0.0014(9) 0.0063(9) -0.0006(8)
C17 0.0481(11) 0.0426(12) 0.0604(17) 0.0020(11) 0.0129(11) 0.0017(9)
C18 0.0909(18) 0.0627(16) 0.074(2) -0.0057(14) 0.0402(16) 0.0131(14)

loop_
_atom_type_symbol
_atom_type_description
_atom_type_scat_dispersion_real
_atom_type_scat_dispersion_imag
_atom_type_scat_source
C C 0.0033 0.0016 'International Tables Vol C Tables 4.2.6.8 and 6.1.1.4'
H H 0.0000 0.0000 'International Tables Vol C Tables 4.2.6.8 and 6.1.1.4'
N N 0.0061 0.0033 'International Tables Vol C Tables 4.2.6.8 and 6.1.1.4'
O O 0.0106 0.0060 'International Tables Vol C Tables 4.2.6.8 and 6.1.1.4'

loop_
_geom_angle_atom_site_label_1
_geom_angle_atom_site_label_2
_geom_angle_atom_site_label_3
_geom_angle
C8 N1 C16 118.21(19)
C17 O1 C18 117.27(19)
C6 C1 C2 120.8(2)
C6 C1 H1 119.6
C2 C1 H1 119.6
C3 C2 C1 120.2(2)
C3 C2 H2 119.9
C1 C2 H2 119.9
C2 C3 C4 119.5(2)
C2 C3 H3 120.2
C4 C3 H3 120.2
C3 C4 C5 120.6(2)
C3 C4 H4 119.7
C5 C4 H4 119.7
C4 C5 C6 120.4(2)
C4 C5 H5 119.8
C6 C5 H5 119.8
C1 C6 C5 118.5(2)
C1 C6 C7 121.01(18)
C5 C6 C7 120.5(2)
C8 C7 C6 113.12(16)
C8 C7 H7A 109.0
C6 C7 H7A 109.0
C8 C7 H7B 109.0
C6 C7 H7B 109.0
H7A C7 H7B 107.8
N1 C8 C9 122.76(18)
N1 C8 C7 116.01(19)
C9 C8 C7 121.23(18)
C10 C9 C14 118.5(2)
C10 C9 C8 123.4(2)
C14 C9 C8 118.10(19)
C11 C10 C9 120.9(2)
C11 C10 H10 119.5
C9 C10 H10 119.5
C10 C11 C12 120.2(3)
C10 C11 H11 119.9
C12 C11 H11 119.9
C13 C12 C11 120.5(3)
C13 C12 H12 119.7
C11 C12 H12 119.7
C12 C13 C14 120.4(2)
C12 C13 H13 119.8
C14 C13 H13 119.8
C13 C14 C15 123.2(2)
C13 C14 C9 119.3(2)
C15 C14 C9 117.5(2)
C16 C15 C14 119.9(2)
C16 C15 H15 120.1
C14 C15 H15 120.1
C15 C16 N1 123.4(2)
C15 C16 C17 120.1(2)
N1 C16 C17 116.5(2)
O2 C17 O1 123.9(2)
O2 C17 C16 123.0(2)
O1 C17 C16 113.07(19)
O1 C18 H18A 109.5
O1 C18 H18B 109.5
H18A C18 H18B 109.5
O1 C18 H18C 109.5
H18A C18 H18C 109.5
H18B C18 H18C 109.5

loop_
_geom_bond_atom_site_label_1
_geom_bond_atom_site_label_2
_geom_bond_distance
N1 C8 1.320(3)
N1 C16 1.372(3)
O1 C17 1.320(3)
O1 C18 1.441(3)
O2 C17 1.204(3)
C1 C6 1.383(3)
C1 C2 1.388(3)
C1 H1 0.9300
C2 C3 1.374(3)
C2 H2 0.9300
C3 C4 1.374(4)
C3 H3 0.9300
C4 C5 1.386(3)
C4 H4 0.9300
C5 C6 1.387(3)
C5 H5 0.9300
C6 C7 1.516(3)
C7 C8 1.507(3)
C7 H7A 0.9700
C7 H7B 0.9700
C8 C9 1.436(3)
C9 C10 1.414(3)
C9 C14 1.418(3)
C10 C11 1.360(4)
C10 H10 0.9300
C11 C12 1.406(4)
C11 H11 0.9300
C12 C13 1.364(4)
C12 H12 0.9300
C13 C14 1.410(3)
C13 H13 0.9300
C14 C15 1.412(3)
C15 C16 1.362(3)
C15 H15 0.9300
C16 C17 1.494(3)
C18 H18A 0.9600
C18 H18B 0.9600
C18 H18C 0.9600

loop_
_cod_related_entry_id
_cod_related_entry_database
_cod_related_entry_code
1 ChemSpider 30651904
